data_4349374
loop_
_publ_author_name
'Chuang, Wan-Jung'
'Hsu, Sung-Po'
'Chand, Kuldeep'
'Yu, Fu-Lun'
'Tsai, Cheng-Long'
'Tseng, Yu-Hsuan'
'Lu, Yuh-Hsiu'
'Kuo, Jen-Yu'
'Carey, James R.'
'Chen, Hsuan-Ying'
'Chen, Hsing-Yin'
'Chiang, Michael Y.'
'Hsu, Sodio C. N.'

_publ_section_title
;
 Reactivity Study of Unsymmetrical \b-Diketiminato Copper(I) Complexes:
 Effect of the Chelating Ring.
;
_journal_issue 5
_journal_name_full 'Inorganic chemistry'
_journal_page_first 2722
_journal_page_last 2735
_journal_paper_doi 10.1021/acs.inorgchem.6b02876
_journal_volume 56
_journal_year 2017
_chemical_formula_moiety 'C38 H39 Cu N3 P'
_chemical_formula_sum 'C38 H39 Cu N3 P'
_chemical_formula_weight 632.23
_chemical_name_common CuL3(PPh3)
_space_group_IT_number 14
_space_group_name_Hall '-P 2ybc'
_space_group_name_H-M_alt 'P 1 21/c 1'
_symmetry_cell_setting monoclinic
_symmetry_space_group_name_H-M 'P 1 21/c 1'
_atom_sites_solution_hydrogens geom
_atom_sites_solution_primary direct
_atom_sites_solution_secondary difmap
_audit_creation_method SHELXL-97
_cell_angle_alpha 90.00
_cell_angle_beta 91.816(2)
_cell_angle_gamma 90.00
_cell_formula_units_Z 4
_cell_length_a 13.1304(17)
_cell_length_b 9.9175(12)
_cell_length_c 25.712(3)
_cell_measurement_reflns_used 5870
_cell_measurement_temperature 200(2)
_cell_measurement_theta_max 25.03
_cell_measurement_theta_min 1.55
_cell_volume 3346.6(7)
_computing_molecular_graphics 'Ortep-3 for Windows (Farrugia, 1997)'
_computing_publication_material 'WinGX publication routines (Farrugia, 1999)'
_computing_structure_refinement 'SHELXL-97 (Sheldrick, 1997)'
_computing_structure_solution 'SHELXS-86 (Sheldrick, 1986)'
_diffrn_ambient_temperature 200(2)
_diffrn_measured_fraction_theta_full 0.992
_diffrn_measured_fraction_theta_max 0.992
_diffrn_measurement_device_type 'Bruker APEX2'
_diffrn_radiation_monochromator graphite
_diffrn_radiation_source 'fine-focus sealed tube'
_diffrn_radiation_type MoK\a
_diffrn_radiation_wavelength 0.71073
_diffrn_reflns_av_R_equivalents 0.0242
_diffrn_reflns_av_sigmaI/netI 0.0364
_diffrn_reflns_limit_h_max 15
_diffrn_reflns_limit_h_min -14
_diffrn_reflns_limit_k_max 11
_diffrn_reflns_limit_k_min -4
_diffrn_reflns_limit_l_max 30
_diffrn_reflns_limit_l_min -28
_diffrn_reflns_number 12961
_diffrn_reflns_theta_full 25.03
_diffrn_reflns_theta_max 25.03
_diffrn_reflns_theta_min 1.55
_exptl_absorpt_coefficient_mu 0.730
_exptl_absorpt_correction_T_max 0.6725
_exptl_absorpt_correction_T_min 0.5997
_exptl_absorpt_correction_type multi-scan
_exptl_crystal_colour 'pale yellow'
_exptl_crystal_density_diffrn 1.255
_exptl_crystal_density_method 'not measured'
_exptl_crystal_description prism
_exptl_crystal_F_000 1328
_exptl_crystal_size_max 0.78
_exptl_crystal_size_mid 0.77
_exptl_crystal_size_min 0.59
_refine_diff_density_max 0.454
_refine_diff_density_min -0.374
_refine_diff_density_rms 0.071
_refine_ls_extinction_method none
_refine_ls_goodness_of_fit_ref 1.097
_refine_ls_hydrogen_treatment constr
_refine_ls_matrix_type full
_refine_ls_number_parameters 388
_refine_ls_number_reflns 5870
_refine_ls_number_restraints 0
_refine_ls_restrained_S_all 1.097
_refine_ls_R_factor_all 0.0473
_refine_ls_R_factor_gt 0.0362
_refine_ls_shift/su_max 0.001
_refine_ls_shift/su_mean 0.000
_refine_ls_structure_factor_coef Fsqd
_refine_ls_weighting_details 'calc w=1/[\s^2^(Fo^2^)+(0.0598P)^2^+0.8882P] where P=(Fo^2^+2Fc^2^)/3'
_refine_ls_weighting_scheme calc
_refine_ls_wR_factor_gt 0.0972
_refine_ls_wR_factor_ref 0.1087
_reflns_number_gt 4918
_reflns_number_total 5870
_reflns_threshold_expression >2sigma(I)
_cod_data_source_file ic6b02876_si_004.cif
_cod_data_source_block CuL3(PPh3)
_cod_original_cell_volume 3346.5(7)
_cod_original_sg_symbol_H-M 'P 21/c'
_cod_database_code 4349374

loop_
_symmetry_equiv_pos_as_xyz
'x, y, z'
'-x, y+1/2, -z+1/2'
'-x, -y, -z'
'x, -y-1/2, z-1/2'

loop_
_atom_site_label
_atom_site_type_symbol
_atom_site_fract_x
_atom_site_fract_y
_atom_site_fract_z
_atom_site_U_iso_or_equiv
_atom_site_adp_type
_atom_site_occupancy
_atom_site_symmetry_multiplicity
_atom_site_calc_flag
_atom_site_refinement_flags
C1 C 0.24456(19) 0.7685(3) 0.50620(9) 0.0326(6) Uani 1 1 d .
C2 C 0.1737(2) 0.6633(3) 0.50766(10) 0.0409(6) Uani 1 1 d .
C3 C 0.0778(2) 0.6798(4) 0.53820(14) 0.0623(9) Uani 1 1 d .
H3A H 0.0751 0.7713 0.5524 0.093 Uiso 1 1 calc R
H3B H 0.0781 0.6143 0.5668 0.093 Uiso 1 1 calc R
H3C H 0.0180 0.6643 0.5152 0.093 Uiso 1 1 calc R
C4 C 0.1957(2) 0.5420(3) 0.48352(11) 0.0503(7) Uani 1 1 d .
H4 H 0.1468 0.4715 0.4839 0.060 Uiso 1 1 calc R
C5 C 0.2861(3) 0.5207(3) 0.45903(10) 0.0512(8) Uani 1 1 d .
C6 C 0.3081(4) 0.3858(3) 0.43377(14) 0.0797(12) Uani 1 1 d .
H6A H 0.3751 0.3890 0.4181 0.120 Uiso 1 1 calc R
H6B H 0.2557 0.3670 0.4067 0.120 Uiso 1 1 calc R
H6C H 0.3076 0.3146 0.4602 0.120 Uiso 1 1 calc R
C7 C 0.3557(2) 0.6245(3) 0.45891(10) 0.0470(7) Uani 1 1 d .
H7 H 0.4186 0.6110 0.4424 0.056 Uiso 1 1 calc R
C8 C 0.3372(2) 0.7489(3) 0.48221(9) 0.0384(6) Uani 1 1 d .
C9 C 0.4178(2) 0.8575(3) 0.48442(13) 0.0559(8) Uani 1 1 d .
H9A H 0.4773 0.8275 0.4655 0.084 Uiso 1 1 calc R
H9B H 0.4379 0.8755 0.5208 0.084 Uiso 1 1 calc R
H9C H 0.3904 0.9401 0.4684 0.084 Uiso 1 1 calc R
C10 C 0.1524(2) 0.9824(3) 0.45284(11) 0.0539(8) Uani 1 1 d .
H10A H 0.1318 1.0694 0.4383 0.065 Uiso 1 1 d R
H10B H 0.2036 0.9548 0.4327 0.065 Uiso 1 1 d R
H10C H 0.0978 0.9119 0.4460 0.065 Uiso 1 1 d R
C11 C 0.17993(19) 0.9926(3) 0.51014(10) 0.0384(6) Uani 1 1 d .
C12 C 0.1517(2) 1.1107(3) 0.53571(11) 0.0439(7) Uani 1 1 d .
H12 H 0.1252 1.1797 0.5135 0.053 Uiso 1 1 calc R
C13 C 0.15622(19) 1.1439(3) 0.58854(11) 0.0380(6) Uani 1 1 d .
C14 C 0.1041(2) 1.2739(3) 0.60334(13) 0.0538(8) Uani 1 1 d .
H14A H 0.1541 1.3395 0.6189 0.065 Uiso 1 1 d R
H14B H 0.0539 1.2559 0.6299 0.065 Uiso 1 1 d R
H14C H 0.0702 1.3189 0.5746 0.065 Uiso 1 1 d R
C15 C 0.1966(2) 1.1058(2) 0.67914(10) 0.0352(6) Uani 1 1 d .
H15A H 0.1910 1.2051 0.6814 0.042 Uiso 1 1 calc R
H15B H 0.2607 1.0789 0.6977 0.042 Uiso 1 1 calc R
C16 C 0.10751(19) 1.0429(3) 0.70649(10) 0.0367(6) Uani 1 1 d .
C17 C 0.0401(2) 0.9542(3) 0.68157(13) 0.0472(7) Uani 1 1 d .
H17 H 0.0467 0.9329 0.6458 0.057 Uiso 1 1 calc R
C18 C -0.0365(2) 0.8978(3) 0.70973(16) 0.0617(10) Uani 1 1 d .
H18 H -0.0828 0.8352 0.6940 0.074 Uiso 1 1 calc R
C19 C -0.0447(3) 0.9334(4) 0.76067(17) 0.0696(11) Uani 1 1 d .
H19 H -0.0972 0.8966 0.7809 0.084 Uiso 1 1 calc R
C20 C 0.0241(3) 1.0232(4) 0.78237(14) 0.0642(10) Uani 1 1 d .
H20 H 0.0172 1.0475 0.8178 0.077 Uiso 1 1 calc R
C21 C 0.30921(17) 0.7805(2) 0.72911(9) 0.0268(5) Uani 1 1 d .
C22 C 0.36375(19) 0.8511(3) 0.76718(10) 0.0349(6) Uani 1 1 d .
H22 H 0.4276 0.8901 0.7594 0.042 Uiso 1 1 calc R
C23 C 0.3258(2) 0.8654(3) 0.81680(10) 0.0427(7) Uani 1 1 d .
H23 H 0.3635 0.9148 0.8425 0.051 Uiso 1 1 calc R
C24 C 0.2342(2) 0.8084(3) 0.82868(10) 0.0425(7) Uani 1 1 d .
H24 H 0.2089 0.8173 0.8627 0.051 Uiso 1 1 calc R
C25 C 0.1789(2) 0.7377(3) 0.79086(11) 0.0401(6) Uani 1 1 d .
H25 H 0.1155 0.6981 0.7990 0.048 Uiso 1 1 calc R
C26 C 0.21571(18) 0.7247(3) 0.74157(10) 0.0347(6) Uani 1 1 d .
H26 H 0.1769 0.6771 0.7157 0.042 Uiso 1 1 calc R
C27 C 0.36015(17) 0.5883(2) 0.65007(9) 0.0264(5) Uani 1 1 d .
C28 C 0.37149(18) 0.4912(2) 0.68895(9) 0.0327(5) Uani 1 1 d .
H28 H 0.3709 0.5173 0.7245 0.039 Uiso 1 1 calc R
C29 C 0.3836(2) 0.3569(3) 0.67605(11) 0.0389(6) Uani 1 1 d .
H29 H 0.3917 0.2915 0.7029 0.047 Uiso 1 1 calc R
C30 C 0.38391(19) 0.3172(3) 0.62498(11) 0.0403(6) Uani 1 1 d .
H30 H 0.3924 0.2247 0.6165 0.048 Uiso 1 1 calc R
C31 C 0.3719(2) 0.4117(3) 0.58600(11) 0.0420(7) Uani 1 1 d .
H31 H 0.3716 0.3843 0.5506 0.050 Uiso 1 1 calc R
C32 C 0.36029(19) 0.5465(3) 0.59838(9) 0.0347(6) Uani 1 1 d .
H32 H 0.3523 0.6112 0.5713 0.042 Uiso 1 1 calc R
C33 C 0.48336(17) 0.8234(2) 0.66629(9) 0.0281(5) Uani 1 1 d .
C34 C 0.56252(18) 0.7413(3) 0.68456(9) 0.0331(6) Uani 1 1 d .
H34 H 0.5485 0.6517 0.6953 0.040 Uiso 1 1 calc R
C35 C 0.66213(19) 0.7895(3) 0.68729(10) 0.0412(6) Uani 1 1 d .
H35 H 0.7159 0.7326 0.6996 0.049 Uiso 1 1 calc R
C36 C 0.6825(2) 0.9194(3) 0.67219(11) 0.0466(7) Uani 1 1 d .
H36 H 0.7504 0.9522 0.6742 0.056 Uiso 1 1 calc R
C37 C 0.6055(2) 1.0016(3) 0.65426(12) 0.0532(8) Uani 1 1 d .
H37 H 0.6200 1.0915 0.6441 0.064 Uiso 1 1 calc R
C38 C 0.5059(2) 0.9537(3) 0.65085(11) 0.0442(7) Uani 1 1 d .
H38 H 0.4528 1.0107 0.6378 0.053 Uiso 1 1 calc R
N1 N 0.22591(15) 0.8892(2) 0.53425(8) 0.0326(5) Uani 1 1 d .
N2 N 0.20236(15) 1.0672(2) 0.62453(8) 0.0326(5) Uani 1 1 d .
N3 N 0.10058(19) 1.0784(2) 0.75618(9) 0.0478(6) Uani 1 1 d .
P1 P 0.35025(4) 0.76934(6) 0.66186(2) 0.02530(15) Uani 1 1 d .
Cu1 Cu 0.26393(2) 0.89417(3) 0.607647(11) 0.02786(11) Uani 1 1 d .

loop_
_atom_site_aniso_label
_atom_site_aniso_U_11
_atom_site_aniso_U_22
_atom_site_aniso_U_33
_atom_site_aniso_U_23
_atom_site_aniso_U_13
_atom_site_aniso_U_12
C1 0.0379(14) 0.0380(15) 0.0216(12) 0.0012(10) -0.0050(10) 0.0064(11)
C2 0.0369(14) 0.0465(16) 0.0389(15) -0.0032(13) -0.0068(11) -0.0018(13)
C3 0.0389(16) 0.062(2) 0.086(3) -0.0041(19) 0.0045(16) -0.0086(16)
C4 0.0617(19) 0.0458(17) 0.0425(16) -0.0062(14) -0.0105(14) -0.0125(15)
C5 0.081(2) 0.0455(17) 0.0273(14) -0.0068(13) 0.0020(14) 0.0040(16)
C6 0.134(4) 0.053(2) 0.053(2) -0.0203(17) 0.016(2) 0.001(2)
C7 0.0597(18) 0.0529(18) 0.0292(14) -0.0030(13) 0.0120(13) 0.0070(15)
C8 0.0473(15) 0.0422(15) 0.0260(13) 0.0028(11) 0.0063(11) 0.0013(13)
C9 0.0572(19) 0.059(2) 0.0531(19) 0.0027(15) 0.0216(15) -0.0074(16)
C10 0.068(2) 0.057(2) 0.0365(16) 0.0084(14) -0.0069(14) 0.0152(16)
C11 0.0365(13) 0.0443(16) 0.0342(14) 0.0087(12) -0.0014(11) 0.0046(12)
C12 0.0497(17) 0.0379(15) 0.0440(16) 0.0126(13) 0.0013(13) 0.0163(13)
C13 0.0356(14) 0.0315(14) 0.0471(16) 0.0064(12) 0.0062(12) 0.0077(11)
C14 0.0597(19) 0.0420(17) 0.0600(19) 0.0044(15) 0.0091(15) 0.0221(15)
C15 0.0375(14) 0.0291(13) 0.0394(14) -0.0032(11) 0.0080(11) 0.0017(11)
C16 0.0350(14) 0.0292(13) 0.0464(16) 0.0072(12) 0.0103(11) 0.0108(11)
C17 0.0357(15) 0.0379(16) 0.068(2) 0.0066(14) 0.0057(13) 0.0024(13)
C18 0.0384(17) 0.0456(19) 0.101(3) 0.0202(18) 0.0077(17) -0.0002(14)
C19 0.0477(19) 0.059(2) 0.104(3) 0.038(2) 0.030(2) 0.0089(17)
C20 0.073(2) 0.057(2) 0.064(2) 0.0198(17) 0.0347(18) 0.0231(19)
C21 0.0293(12) 0.0253(12) 0.0258(12) 0.0024(10) 0.0019(9) 0.0031(10)
C22 0.0346(13) 0.0376(14) 0.0327(14) -0.0027(11) 0.0028(11) -0.0022(12)
C23 0.0504(16) 0.0468(17) 0.0311(14) -0.0075(12) 0.0027(12) 0.0007(13)
C24 0.0517(16) 0.0434(16) 0.0333(14) 0.0019(12) 0.0145(12) 0.0102(14)
C25 0.0356(14) 0.0419(16) 0.0436(16) 0.0043(13) 0.0127(12) 0.0027(12)
C26 0.0321(13) 0.0359(14) 0.0362(14) -0.0002(11) 0.0030(11) -0.0019(11)
C27 0.0249(11) 0.0228(12) 0.0313(12) 0.0009(10) -0.0009(9) -0.0003(9)
C28 0.0387(13) 0.0306(13) 0.0288(13) 0.0027(10) -0.0001(10) -0.0030(11)
C29 0.0426(15) 0.0276(13) 0.0462(16) 0.0092(12) -0.0035(12) -0.0026(12)
C30 0.0443(15) 0.0242(13) 0.0523(17) -0.0016(12) -0.0036(12) 0.0020(12)
C31 0.0554(17) 0.0348(15) 0.0357(15) -0.0085(12) 0.0003(13) 0.0065(13)
C32 0.0445(15) 0.0308(13) 0.0288(13) 0.0033(11) 0.0011(11) 0.0055(12)
C33 0.0301(12) 0.0300(13) 0.0245(12) -0.0025(10) 0.0050(9) -0.0012(10)
C34 0.0329(13) 0.0315(13) 0.0348(13) -0.0031(11) 0.0020(10) 0.0034(11)
C35 0.0308(14) 0.0509(17) 0.0418(15) -0.0121(13) 0.0010(11) 0.0020(13)
C36 0.0340(14) 0.063(2) 0.0432(16) -0.0124(14) 0.0078(12) -0.0126(14)
C37 0.0542(18) 0.0431(17) 0.062(2) 0.0062(15) 0.0034(15) -0.0194(15)
C38 0.0448(16) 0.0334(15) 0.0543(17) 0.0085(13) -0.0021(13) -0.0037(13)
N1 0.0353(11) 0.0330(12) 0.0292(11) 0.0015(9) -0.0020(9) 0.0033(9)
N2 0.0338(11) 0.0289(11) 0.0354(11) 0.0002(9) 0.0064(9) 0.0039(9)
N3 0.0569(15) 0.0415(14) 0.0462(14) 0.0077(11) 0.0184(12) 0.0099(11)
P1 0.0279(3) 0.0236(3) 0.0244(3) 0.0003(2) 0.0007(2) 0.0006(2)
Cu1 0.02999(18) 0.02648(18) 0.02712(17) 0.00190(12) 0.00089(12) 0.00343(12)

loop_
_atom_type_symbol
_atom_type_description
_atom_type_scat_dispersion_real
_atom_type_scat_dispersion_imag
_atom_type_scat_source
C C 0.0033 0.0016 'International Tables Vol C Tables 4.2.6.8 and 6.1.1.4'
H H 0.0000 0.0000 'International Tables Vol C Tables 4.2.6.8 and 6.1.1.4'
N N 0.0061 0.0033 'International Tables Vol C Tables 4.2.6.8 and 6.1.1.4'
P P 0.1023 0.0942 'International Tables Vol C Tables 4.2.6.8 and 6.1.1.4'
Cu Cu 0.3201 1.2651 'International Tables Vol C Tables 4.2.6.8 and 6.1.1.4'

loop_
_geom_angle_atom_site_label_1
_geom_angle_atom_site_label_2
_geom_angle_atom_site_label_3
_geom_angle
C8 C1 C2 119.9(2)
C8 C1 N1 120.5(2)
C2 C1 N1 119.2(2)
C4 C2 C1 119.1(3)
C4 C2 C3 120.9(3)
C1 C2 C3 119.9(3)
C2 C3 H3A 109.5
C2 C3 H3B 109.5
H3A C3 H3B 109.5
C2 C3 H3C 109.5
H3A C3 H3C 109.5
H3B C3 H3C 109.5
C5 C4 C2 122.2(3)
C5 C4 H4 118.9
C2 C4 H4 118.9
C7 C5 C4 117.9(3)
C7 C5 C6 121.5(3)
C4 C5 C6 120.6(3)
C5 C6 H6A 109.5
C5 C6 H6B 109.5
H6A C6 H6B 109.5
C5 C6 H6C 109.5
H6A C6 H6C 109.5
H6B C6 H6C 109.5
C5 C7 C8 122.4(3)
C5 C7 H7 118.8
C8 C7 H7 118.8
C1 C8 C7 118.6(3)
C1 C8 C9 120.2(2)
C7 C8 C9 121.1(3)
C8 C9 H9A 109.5
C8 C9 H9B 109.5
H9A C9 H9B 109.5
C8 C9 H9C 109.5
H9A C9 H9C 109.5
H9B C9 H9C 109.5
C11 C10 H10A 111.7
C11 C10 H10B 114.8
H10A C10 H10B 104.6
C11 C10 H10C 111.2
H10A C10 H10C 111.0
H10B C10 H10C 103.1
N1 C11 C12 123.3(2)
N1 C11 C10 119.6(2)
C12 C11 C10 117.1(2)
C13 C12 C11 130.6(2)
C13 C12 H12 114.7
C11 C12 H12 114.7
N2 C13 C12 123.1(2)
N2 C13 C14 120.8(2)
C12 C13 C14 116.1(2)
C13 C14 H14A 111.0
C13 C14 H14B 109.9
H14A C14 H14B 106.6
C13 C14 H14C 113.9
H14A C14 H14C 106.8
H14B C14 H14C 108.4
N2 C15 C16 113.7(2)
N2 C15 H15A 108.8
C16 C15 H15A 108.8
N2 C15 H15B 108.8
C16 C15 H15B 108.8
H15A C15 H15B 107.7
N3 C16 C17 123.2(2)
N3 C16 C15 114.4(2)
C17 C16 C15 122.4(2)
C18 C17 C16 118.7(3)
C18 C17 H17 120.7
C16 C17 H17 120.7
C19 C18 C17 118.7(3)
C19 C18 H18 120.6
C17 C18 H18 120.6
C18 C19 C20 119.2(3)
C18 C19 H19 120.4
C20 C19 H19 120.4
N3 C20 C19 123.6(3)
N3 C20 H20 118.2
C19 C20 H20 118.2
C22 C21 C26 118.6(2)
C22 C21 P1 122.49(18)
C26 C21 P1 118.77(18)
C21 C22 C23 120.5(2)
C21 C22 H22 119.7
C23 C22 H22 119.7
C24 C23 C22 120.3(3)
C24 C23 H23 119.9
C22 C23 H23 119.9
C23 C24 C25 119.7(2)
C23 C24 H24 120.1
C25 C24 H24 120.1
C26 C25 C24 120.1(2)
C26 C25 H25 119.9
C24 C25 H25 119.9
C25 C26 C21 120.8(2)
C25 C26 H26 119.6
C21 C26 H26 119.6
C32 C27 C28 118.4(2)
C32 C27 P1 116.97(18)
C28 C27 P1 124.58(19)
C29 C28 C27 120.3(2)
C29 C28 H28 119.8
C27 C28 H28 119.8
C30 C29 C28 120.7(2)
C30 C29 H29 119.7
C28 C29 H29 119.7
C29 C30 C31 119.8(2)
C29 C30 H30 120.1
C31 C30 H30 120.1
C30 C31 C32 120.1(3)
C30 C31 H31 120.0
C32 C31 H31 120.0
C31 C32 C27 120.7(2)
C31 C32 H32 119.6
C27 C32 H32 119.6
C38 C33 C34 118.6(2)
C38 C33 P1 117.87(19)
C34 C33 P1 123.53(19)
C33 C34 C35 120.5(2)
C33 C34 H34 119.8
C35 C34 H34 119.8
C36 C35 C34 119.9(3)
C36 C35 H35 120.1
C34 C35 H35 120.1
C37 C36 C35 120.4(3)
C37 C36 H36 119.8
C35 C36 H36 119.8
C36 C37 C38 120.1(3)
C36 C37 H37 120.0
C38 C37 H37 120.0
C33 C38 C37 120.6(3)
C33 C38 H38 119.7
C37 C38 H38 119.7
C11 N1 C1 119.6(2)
C11 N1 Cu1 122.16(17)
C1 N1 Cu1 118.18(15)
C13 N2 C15 118.9(2)
C13 N2 Cu1 122.08(18)
C15 N2 Cu1 118.64(16)
C16 N3 C20 116.7(3)
C27 P1 C33 103.04(11)
C27 P1 C21 103.93(11)
C33 P1 C21 103.46(10)
C27 P1 Cu1 119.69(8)
C33 P1 Cu1 110.70(8)
C21 P1 Cu1 114.27(8)
N1 Cu1 N2 98.25(8)
N1 Cu1 P1 136.73(6)
N2 Cu1 P1 124.98(6)

loop_
_geom_bond_atom_site_label_1
_geom_bond_atom_site_label_2
_geom_bond_distance
C1 C8 1.395(4)
C1 C2 1.399(4)
C1 N1 1.422(3)
C2 C4 1.388(4)
C2 C3 1.514(4)
C3 H3A 0.9800
C3 H3B 0.9800
C3 H3C 0.9800
C4 C5 1.378(4)
C4 H4 0.9500
C5 C7 1.377(4)
C5 C6 1.518(4)
C6 H6A 0.9800
C6 H6B 0.9800
C6 H6C 0.9800
C7 C8 1.396(4)
C7 H7 0.9500
C8 C9 1.509(4)
C9 H9A 0.9800
C9 H9B 0.9800
C9 H9C 0.9800
C10 C11 1.509(4)
C10 H10A 0.9745
C10 H10B 0.9039
C10 H10C 1.0133
C11 N1 1.333(3)
C11 C12 1.399(4)
C12 C13 1.397(4)
C12 H12 0.9500
C13 N2 1.329(3)
C13 C14 1.514(4)
C14 H14A 0.9995
C14 H14B 0.9808
C14 H14C 0.9598
C15 N2 1.460(3)
C15 C16 1.518(3)
C15 H15A 0.9900
C15 H15B 0.9900
C16 N3 1.331(3)
C16 C17 1.391(4)
C17 C18 1.376(4)
C17 H17 0.9500
C18 C19 1.364(5)
C18 H18 0.9500
C19 C20 1.374(5)
C19 H19 0.9500
C20 N3 1.343(4)
C20 H20 0.9500
C21 C22 1.384(3)
C21 C26 1.393(3)
C21 P1 1.831(2)
C22 C23 1.391(4)
C22 H22 0.9500
C23 C24 1.372(4)
C23 H23 0.9500
C24 C25 1.386(4)
C24 H24 0.9500
C25 C26 1.376(4)
C25 H25 0.9500
C26 H26 0.9500
C27 C32 1.392(3)
C27 C28 1.393(3)
C27 P1 1.826(2)
C28 C29 1.383(4)
C28 H28 0.9500
C29 C30 1.371(4)
C29 H29 0.9500
C30 C31 1.378(4)
C30 H30 0.9500
C31 C32 1.384(4)
C31 H31 0.9500
C32 H32 0.9500
C33 C38 1.386(4)
C33 C34 1.390(3)
C33 P1 1.828(2)
C34 C35 1.392(4)
C34 H34 0.9500
C35 C36 1.374(4)
C35 H35 0.9500
C36 C37 1.367(4)
C36 H36 0.9500
C37 C38 1.391(4)
C37 H37 0.9500
C38 H38 0.9500
N1 Cu1 1.937(2)
N2 Cu1 1.951(2)
P1 Cu1 2.1587(7)
